data_4105397
loop_
_publ_author_name
'Liqun Jin'
'Chao Liu'
'Jing Liu'
'Fang Hu'
'Yu Lan'
'Andrei S. Batsanov'
'Judith A. K. Howard'
'Todd B. Marder'
'Aiwen Lei'

_publ_contact_author 'Andrei S.Batsanov'
_publ_contact_author_email a.s.batsanov@durham.ac.uk
_publ_section_title
;
 Revelation of the Difference between Arylzinc Reagents Prepared from Aryl
 Grignard and Aryllithium Reagents Respectively: Kinetic and Structural
 Features
;
_journal_name_full 'Journal of the American Chemical Society'
_journal_page_first 16656
_journal_page_last 16657
_journal_paper_doi 10.1021/ja908198d
_journal_volume 131
_journal_year 2009
_chemical_absolute_configuration ad
_chemical_formula_moiety 'C4 H8 Cl Li O2'
_chemical_formula_sum 'C4 H8 Cl Li O2'
_chemical_formula_weight 130.49
_chemical_name_systematic
; 
 catena-{(\m2-Chloro)-(\m2-dioxane-O,O')-lithium(i)} 
;
_space_group_IT_number 19
_symmetry_cell_setting orthorhombic
_symmetry_space_group_name_Hall 'P 2ac 2ab'
_symmetry_space_group_name_H-M 'P 21 21 21'
_atom_sites_solution_hydrogens geom
_atom_sites_solution_primary direct
_atom_sites_solution_secondary difmap
_audit_creation_method SHELXL-97
_cell_angle_alpha 90.00
_cell_angle_beta 90.00
_cell_angle_gamma 90.00
_cell_formula_units_Z 4
_cell_length_a 7.1229(4)
_cell_length_b 7.7500(4)
_cell_length_c 11.4030(7)
_cell_measurement_reflns_used 5258
_cell_measurement_temperature 120(2)
_cell_measurement_theta_max 34.99
_cell_measurement_theta_min 3.18
_cell_volume 629.47(6)
_computing_cell_refinement 'SAINT version 7.46A (Bruker, 2007)'
_computing_data_collection 'SMART version 5.625 (Bruker, 2001)'
_computing_data_reduction 'SAINT version 7.46A (Bruker, 2007)'
_computing_molecular_graphics 'SHELXTL version 6.14 (Bruker, 2003)'
_computing_publication_material 'SHELXTL version 6.14 (Bruker, 2003)'
_computing_structure_refinement 'SHELXTL version 6.14 (Bruker, 2003)'
_computing_structure_solution 'SHELXTL version 6.14 (Bruker, 2003)'
_diffrn_ambient_temperature 120(2)
_diffrn_detector_area_resol_mean 5.6
_diffrn_measured_fraction_theta_full 0.980
_diffrn_measured_fraction_theta_max 0.980
_diffrn_measurement_device_type 'Bruker SMART 6K CCD area detector'
_diffrn_measurement_method '\w scans'
_diffrn_radiation_monochromator graphite
_diffrn_radiation_source 'fine-focus sealed tube'
_diffrn_radiation_type MoK\a
_diffrn_radiation_wavelength 0.71073
_diffrn_reflns_av_R_equivalents 0.0230
_diffrn_reflns_av_sigmaI/netI 0.0159
_diffrn_reflns_limit_h_max 11
_diffrn_reflns_limit_h_min -11
_diffrn_reflns_limit_k_max 12
_diffrn_reflns_limit_k_min -12
_diffrn_reflns_limit_l_max 18
_diffrn_reflns_limit_l_min -18
_diffrn_reflns_number 14336
_diffrn_reflns_theta_full 35.00
_diffrn_reflns_theta_max 35.00
_diffrn_reflns_theta_min 3.18
_diffrn_standards_number 0
_exptl_absorpt_coefficient_mu 0.506
_exptl_absorpt_correction_T_max 0.8623
_exptl_absorpt_correction_T_min 0.6260
_exptl_absorpt_correction_type none
_exptl_absorpt_process_details 'SADABS 2006/1 (Bruker), R(int)=0.106 before correction'
_exptl_crystal_colour colourless
_exptl_crystal_density_diffrn 1.377
_exptl_crystal_description lump
_exptl_crystal_F_000 272
_exptl_crystal_size_max 0.60
_exptl_crystal_size_mid 0.50
_exptl_crystal_size_min 0.40
_refine_diff_density_max 0.356
_refine_diff_density_min -0.137
_refine_diff_density_rms 0.050
_refine_ls_abs_structure_details 'Flack H D (1983), Acta Cryst. A39, 876-881'
_refine_ls_abs_structure_Flack 0.00(3)
_refine_ls_extinction_method none
_refine_ls_goodness_of_fit_ref 1.060
_refine_ls_hydrogen_treatment constr
_refine_ls_matrix_type full
_refine_ls_number_parameters 106
_refine_ls_number_reflns 2675
_refine_ls_number_restraints 0
_refine_ls_restrained_S_all 1.060
_refine_ls_R_factor_all 0.0211
_refine_ls_R_factor_gt 0.0201
_refine_ls_shift/su_max 0.001
_refine_ls_shift/su_mean 0.000
_refine_ls_structure_factor_coef Fsqd
_refine_ls_weighting_details 'calc w=1/[\s^2^(Fo^2^)+(0.0332P)^2^+0.0268P] where P=(Fo^2^+2Fc^2^)/3'
_refine_ls_weighting_scheme calc
_refine_ls_wR_factor_gt 0.0518
_refine_ls_wR_factor_ref 0.0523
_reflns_Friedel_coverage 0.70
_reflns_number_gt 2592
_reflns_number_total 2675
_reflns_threshold_expression I>2\s(I)
_cod_data_source_file ja908198d_si_001_1.cif
_cod_data_source_block 09srv210
_cod_database_code 4105397

loop_
_symmetry_equiv_pos_as_xyz
'x, y, z'
'-x+1/2, -y, z+1/2'
'-x, y+1/2, -z+1/2'
'x+1/2, -y+1/2, -z'

loop_
_atom_site_label
_atom_site_type_symbol
_atom_site_fract_x
_atom_site_fract_y
_atom_site_fract_z
_atom_site_U_iso_or_equiv
_atom_site_adp_type
_atom_site_occupancy
_atom_site_symmetry_multiplicity
_atom_site_calc_flag
Cl Cl 0.31318(2) 0.86535(2) 0.477651(15) 0.02023(4) Uani 1 1 d
Li Li 0.13676(18) 0.62781(18) 0.53639(10) 0.0190(2) Uani 1 1 d
O1 O 0.19290(8) 0.59253(7) 0.70246(4) 0.02075(9) Uani 1 1 d
O2 O 0.28010(7) 0.57909(7) 0.94503(4) 0.01892(10) Uani 1 1 d
C1 C 0.06965(11) 0.50952(10) 0.78492(6) 0.02238(13) Uani 1 1 d
H11 H 0.1065(17) 0.3899(16) 0.7899(10) 0.024(3) Uiso 1 1 d
H12 H -0.0612(17) 0.5233(17) 0.7584(12) 0.030(3) Uiso 1 1 d
C2 C 0.08903(10) 0.59079(10) 0.90453(6) 0.02068(12) Uani 1 1 d
H21 H 0.0195(19) 0.5310(16) 0.9588(10) 0.026(3) Uiso 1 1 d
H22 H 0.0563(16) 0.7073(17) 0.8996(10) 0.027(3) Uiso 1 1 d
C3 C 0.40011(10) 0.66682(10) 0.86323(6) 0.02087(12) Uani 1 1 d
H31 H 0.3676(17) 0.7870(16) 0.8585(11) 0.024(3) Uiso 1 1 d
H32 H 0.5261(19) 0.6533(17) 0.8901(11) 0.031(3) Uiso 1 1 d
C4 C 0.38345(10) 0.58479(11) 0.74367(6) 0.02200(13) Uani 1 1 d
H41 H 0.4195(16) 0.4646(16) 0.7447(11) 0.026(3) Uiso 1 1 d
H42 H 0.458(2) 0.6446(17) 0.6861(12) 0.033(3) Uiso 1 1 d

loop_
_atom_site_aniso_label
_atom_site_aniso_U_11
_atom_site_aniso_U_22
_atom_site_aniso_U_33
_atom_site_aniso_U_23
_atom_site_aniso_U_13
_atom_site_aniso_U_12
Cl 0.01587(6) 0.02136(7) 0.02347(7) 0.00051(5) 0.00284(5) -0.00060(5)
Li 0.0181(5) 0.0231(5) 0.0159(5) -0.0012(5) 0.0001(4) -0.0005(4)
O1 0.0205(2) 0.0292(2) 0.01262(17) 0.00170(17) -0.00043(17) -0.0025(2)
O2 0.0202(2) 0.0228(2) 0.01372(17) 0.00356(17) -0.00080(16) -0.00246(17)
C1 0.0214(3) 0.0277(3) 0.0180(3) 0.0040(2) -0.0029(2) -0.0063(3)
C2 0.0183(3) 0.0277(3) 0.0161(2) 0.0034(2) 0.0024(2) 0.0013(2)
C3 0.0213(3) 0.0251(3) 0.0162(2) 0.0047(2) -0.0014(2) -0.0050(2)
C4 0.0186(3) 0.0309(3) 0.0165(3) 0.0008(2) 0.0019(2) 0.0027(3)

loop_
_atom_type_symbol
_atom_type_description
_atom_type_scat_dispersion_real
_atom_type_scat_dispersion_imag
_atom_type_scat_source
C C 0.0033 0.0016 'International Tables Vol C Tables 4.2.6.8 and 6.1.1.4'
H H 0.0000 0.0000 'International Tables Vol C Tables 4.2.6.8 and 6.1.1.4'
O O 0.0106 0.0060 'International Tables Vol C Tables 4.2.6.8 and 6.1.1.4'
Cl Cl 0.1484 0.1585 'International Tables Vol C Tables 4.2.6.8 and 6.1.1.4'
Li Li -0.0003 0.0001 'International Tables Vol C Tables 4.2.6.8 and 6.1.1.4'

loop_
_geom_angle_atom_site_label_1
_geom_angle_atom_site_label_2
_geom_angle_atom_site_label_3
_geom_angle
_geom_angle_site_symmetry_1
_geom_angle_site_symmetry_3
Li Cl Li 125.21(3) 4_566 .
O1 Li O2 109.37(7) . 2_564
O1 Li Cl 105.92(6) . 4_466
O2 Li Cl 106.10(6) 2_564 4_466
O1 Li Cl 106.20(6) . .
O2 Li Cl 108.91(6) 2_564 .
Cl Li Cl 120.03(6) 4_466 .
C4 O1 C1 110.11(5) . .
C4 O1 Li 121.04(6) . .
C1 O1 Li 124.83(6) . .
C3 O2 C2 108.93(5) . .
C3 O2 Li 122.76(6) . 2_565
C2 O2 Li 119.80(6) . 2_565
O1 C1 C2 110.39(6) . .
O1 C1 H11 107.6(7) . .
C2 C1 H11 108.8(7) . .
O1 C1 H12 109.1(8) . .
C2 C1 H12 108.6(8) . .
H11 C1 H12 112.3(11) . .
O2 C2 C1 110.49(6) . .
O2 C2 H21 105.2(8) . .
C1 C2 H21 110.5(8) . .
O2 C2 H22 108.4(7) . .
C1 C2 H22 109.0(7) . .
H21 C2 H22 113.2(10) . .
O2 C3 C4 109.91(6) . .
O2 C3 H31 110.6(7) . .
C4 C3 H31 109.8(7) . .
O2 C3 H32 107.4(8) . .
C4 C3 H32 108.5(7) . .
H31 C3 H32 110.5(10) . .
O1 C4 C3 110.61(6) . .
O1 C4 H41 107.2(7) . .
C3 C4 H41 112.0(8) . .
O1 C4 H42 106.2(9) . .
C3 C4 H42 111.7(8) . .
H41 C4 H42 108.9(10) . .

loop_
_geom_bond_atom_site_label_1
_geom_bond_atom_site_label_2
_geom_bond_distance
_geom_bond_site_symmetry_2
Cl Li 2.3110(13) 4_566
Cl Li 2.3274(13) .
Li O1 1.9546(13) .
Li O2 2.0018(14) 2_564
Li Cl 2.3110(13) 4_466
O1 C4 1.4376(9) .
O1 C1 1.4383(9) .
O2 C3 1.4364(8) .
O2 C2 1.4400(9) .
O2 Li 2.0018(14) 2_565
C1 C2 1.5087(10) .
C1 H11 0.965(12) .
C1 H12 0.986(12) .
C2 H21 0.918(13) .
C2 H22 0.934(13) .
C3 C4 1.5090(11) .
C3 H31 0.962(13) .
C3 H32 0.954(13) .
C4 H41 0.966(13) .
C4 H42 0.964(13) .
